data_7020330
loop_
_publ_author_name
'Safko, Jason P.'
'Kuperstock, Jacob E.'
'McCullough, Shannon M.'
'Noviello, Andrew M.'
'Li, Xiaobo'
'Killarney, James P.'
'Murphy, Caitlin'
'Patterson, Howard H.'
'Bayse, Craig A.'
'Pike, Robert D.'

_publ_section_title
;
 Network formation and photoluminescence in copper(I) halide complexes
 with substituted piperazine ligands.
;
_journal_issue 38
_journal_name_full 'Dalton transactions (Cambridge, England : 2003)'
_journal_page_first 11663
_journal_page_last 11674
_journal_paper_doi 10.1039/c2dt31241g
_journal_volume 41
_journal_year 2012
_chemical_formula_moiety 'C12 H28 Cu4 I4 N4'
_chemical_formula_sum 'C12 H28 Cu4 I4 N4'
_chemical_formula_weight 990.14
_chemical_name_systematic
;
?
;
_space_group_IT_number 15
_symmetry_cell_setting monoclinic
_symmetry_space_group_name_Hall '-C 2yc'
_symmetry_space_group_name_H-M 'C 1 2/c 1'
_atom_sites_solution_hydrogens geom
_atom_sites_solution_primary direct
_atom_sites_solution_secondary difmap
_audit_creation_method SHELXL-97
_cell_angle_alpha 90.00
_cell_angle_beta 121.052(2)
_cell_angle_gamma 90.00
_cell_formula_units_Z 8
_cell_length_a 27.3307(15)
_cell_length_b 14.3197(8)
_cell_length_c 14.3175(8)
_cell_measurement_reflns_used 9853
_cell_measurement_temperature 100(2)
_cell_measurement_theta_max 66.80
_cell_measurement_theta_min 4.37
_cell_volume 4800.4(5)
_computing_cell_refinement 'SAINTPLUS (Bruker AXS, 2004)'
_computing_data_collection 'APEX2 (Bruker AXS, 2004)'
_computing_data_reduction SAINTPLUS
_computing_molecular_graphics 'ORTEP3 (Farrugia, 1997)'
_computing_publication_material 'SHELXL97 (Sheldrick, 1997)'
_computing_structure_refinement 'XSHELL (Bruker, 2004)'
_computing_structure_solution 'SHELXS97 (Sheldrick, 1997)'
_diffrn_ambient_temperature 100(2)
_diffrn_measured_fraction_theta_full 0.970
_diffrn_measured_fraction_theta_max 0.970
_diffrn_measurement_device_type 'Bruker SMART Apex II CCD'
_diffrn_measurement_method '\w and \y'
_diffrn_radiation_monochromator graphite
_diffrn_radiation_source 'fine-focus sealed tube'
_diffrn_radiation_type CuK\a
_diffrn_radiation_wavelength 1.54178
_diffrn_reflns_av_R_equivalents 0.0656
_diffrn_reflns_av_sigmaI/netI 0.0443
_diffrn_reflns_limit_h_max 32
_diffrn_reflns_limit_h_min -29
_diffrn_reflns_limit_k_max 17
_diffrn_reflns_limit_k_min -16
_diffrn_reflns_limit_l_max 16
_diffrn_reflns_limit_l_min -16
_diffrn_reflns_number 23268
_diffrn_reflns_theta_full 66.99
_diffrn_reflns_theta_max 66.99
_diffrn_reflns_theta_min 3.78
_diffrn_standards_number 0
_exptl_absorpt_coefficient_mu 44.408
_exptl_absorpt_correction_T_max 0.1216
_exptl_absorpt_correction_T_min 0.0208
_exptl_absorpt_correction_type numerical
_exptl_absorpt_process_details 'SADABS (Sheldrick, 2004)'
_exptl_crystal_colour colorless
_exptl_crystal_density_diffrn 2.740
_exptl_crystal_density_method 'not measured'
_exptl_crystal_description plate
_exptl_crystal_F_000 3648
_exptl_crystal_size_max 0.39
_exptl_crystal_size_mid 0.24
_exptl_crystal_size_min 0.08
_refine_diff_density_max 1.626
_refine_diff_density_min -2.027
_refine_diff_density_rms 0.286
_refine_ls_extinction_method none
_refine_ls_goodness_of_fit_ref 1.124
_refine_ls_hydrogen_treatment constr
_refine_ls_matrix_type full
_refine_ls_number_parameters 221
_refine_ls_number_reflns 4157
_refine_ls_number_restraints 0
_refine_ls_restrained_S_all 1.124
_refine_ls_R_factor_all 0.0380
_refine_ls_R_factor_gt 0.0371
_refine_ls_shift/su_max 0.000
_refine_ls_shift/su_mean 0.000
_refine_ls_structure_factor_coef Fsqd
_refine_ls_weighting_details 'calc w=1/[\s^2^(Fo^2^)+(0.0533P)^2^+28.1735P] where P=(Fo^2^+2Fc^2^)/3'
_refine_ls_weighting_scheme calc
_refine_ls_wR_factor_gt 0.0963
_refine_ls_wR_factor_ref 0.0970
_reflns_number_gt 4037
_reflns_number_total 4157
_reflns_threshold_expression >2sigma(I)
_cod_data_source_file c2dt31241g.txt
_cod_data_source_block c2onc_2
_cod_original_sg_symbol_H-M C2/c
_cod_database_code 7020330

loop_
_symmetry_equiv_pos_as_xyz
'x, y, z'
'-x, y, -z+1/2'
'x+1/2, y+1/2, z'
'-x+1/2, y+1/2, -z+1/2'
'-x, -y, -z'
'x, -y, z-1/2'
'-x+1/2, -y+1/2, -z'
'x+1/2, -y+1/2, z-1/2'

loop_
_atom_site_label
_atom_site_type_symbol
_atom_site_fract_x
_atom_site_fract_y
_atom_site_fract_z
_atom_site_U_iso_or_equiv
_atom_site_adp_type
_atom_site_occupancy
_atom_site_symmetry_multiplicity
_atom_site_calc_flag
_atom_site_refinement_flags
I1 I 0.196484(16) 0.10187(3) 0.17530(3) 0.01653(13) Uani 1 1 d .
I2 I 0.170233(15) 0.42370(3) 0.16960(3) 0.01590(13) Uani 1 1 d .
I3 I 0.054538(15) 0.22677(3) -0.09201(3) 0.01643(13) Uani 1 1 d .
I4 I 0.077520(15) 0.24900(3) 0.25317(3) 0.01653(13) Uani 1 1 d .
Cu1 Cu 0.16256(4) 0.26460(6) 0.06145(7) 0.0178(2) Uani 1 1 d .
Cu2 Cu 0.06993(4) 0.33140(6) 0.07612(6) 0.0175(2) Uani 1 1 d .
Cu3 Cu 0.08766(4) 0.14757(6) 0.10342(7) 0.0177(2) Uani 1 1 d .
Cu4 Cu 0.17873(4) 0.25539(6) 0.26220(7) 0.0177(2) Uani 1 1 d .
N1 N 0.2005(2) 0.3112(4) -0.0292(4) 0.0204(11) Uani 1 1 d .
N2 N -0.0116(2) 0.3998(3) 0.0011(4) 0.0172(11) Uani 1 1 d .
N3 N 0.0493(2) 0.0191(4) 0.1107(4) 0.0193(11) Uani 1 1 d .
N4 N 0.2600(2) 0.2672(4) 0.4097(4) 0.0185(11) Uani 1 1 d .
C1 C 0.2003(3) 0.2380(5) -0.1043(5) 0.0235(14) Uani 1 1 d .
H1A H 0.2128 0.2666 -0.1515 0.028 Uiso 1 1 calc R
H1B H 0.1608 0.2149 -0.1519 0.028 Uiso 1 1 calc R
C2 C 0.2389(3) 0.1565(4) -0.0437(5) 0.0209(13) Uani 1 1 d .
H2A H 0.2254 0.1254 0.0007 0.025 Uiso 1 1 calc R
H2B H 0.2374 0.1104 -0.0968 0.025 Uiso 1 1 calc R
C3 C 0.1663(3) 0.3925(5) -0.0968(5) 0.0264(15) Uani 1 1 d .
H3A H 0.1826 0.4157 -0.1394 0.040 Uiso 1 1 calc R
H3B H 0.1672 0.4423 -0.0490 0.040 Uiso 1 1 calc R
H3C H 0.1267 0.3729 -0.1462 0.040 Uiso 1 1 calc R
C4 C -0.0245(3) 0.4498(4) -0.1008(5) 0.0202(13) Uani 1 1 d .
H4A H -0.0645 0.4723 -0.1389 0.024 Uiso 1 1 calc R
H4B H -0.0206 0.4059 -0.1499 0.024 Uiso 1 1 calc R
C5 C -0.0152(3) 0.4681(4) 0.0759(5) 0.0198(13) Uani 1 1 d .
H5A H -0.0054 0.4363 0.1449 0.024 Uiso 1 1 calc R
H5B H -0.0550 0.4912 0.0421 0.024 Uiso 1 1 calc R
C6 C -0.0564(3) 0.3271(5) -0.0284(6) 0.0264(15) Uani 1 1 d .
H6A H -0.0484 0.2927 0.0372 0.040 Uiso 1 1 calc R
H6B H -0.0563 0.2837 -0.0813 0.040 Uiso 1 1 calc R
H6C H -0.0939 0.3571 -0.0607 0.040 Uiso 1 1 calc R
C7 C 0.0500(3) -0.0551(4) 0.0380(5) 0.0190(13) Uani 1 1 d .
H7A H 0.0381 -0.1150 0.0546 0.023 Uiso 1 1 calc R
H7B H 0.0896 -0.0628 0.0538 0.023 Uiso 1 1 calc R
C8 C -0.0109(3) 0.0332(4) 0.0827(5) 0.0221(14) Uani 1 1 d .
H8A H -0.0124 0.0853 0.1267 0.027 Uiso 1 1 calc R
H8B H -0.0246 -0.0240 0.1011 0.027 Uiso 1 1 calc R
C9 C 0.0832(3) -0.0143(5) 0.2253(5) 0.0280(15) Uani 1 1 d .
H9A H 0.0826 0.0330 0.2740 0.042 Uiso 1 1 calc R
H9B H 0.1228 -0.0254 0.2446 0.042 Uiso 1 1 calc R
H9C H 0.0667 -0.0726 0.2326 0.042 Uiso 1 1 calc R
C10 C 0.2621(3) 0.3433(4) 0.4830(5) 0.0191(13) Uani 1 1 d .
H10A H 0.2504 0.4030 0.4423 0.023 Uiso 1 1 calc R
H10B H 0.3018 0.3505 0.5450 0.023 Uiso 1 1 calc R
C11 C 0.2770(3) 0.1784(4) 0.4744(5) 0.0202(13) Uani 1 1 d .
H11A H 0.3168 0.1842 0.5365 0.024 Uiso 1 1 calc R
H11B H 0.2758 0.1263 0.4278 0.024 Uiso 1 1 calc R
C12 C 0.3040(3) 0.2865(5) 0.3801(5) 0.0241(14) Uani 1 1 d .
H12A H 0.2938 0.3436 0.3361 0.036 Uiso 1 1 calc R
H12B H 0.3057 0.2339 0.3380 0.036 Uiso 1 1 calc R
H12C H 0.3414 0.2947 0.4466 0.036 Uiso 1 1 calc R

loop_
_atom_site_aniso_label
_atom_site_aniso_U_11
_atom_site_aniso_U_22
_atom_site_aniso_U_33
_atom_site_aniso_U_23
_atom_site_aniso_U_13
_atom_site_aniso_U_12
I1 0.0153(2) 0.0211(2) 0.0140(2) 0.00149(14) 0.00813(17) 0.00250(13)
I2 0.0138(2) 0.0192(2) 0.0141(2) -0.00098(13) 0.00679(17) -0.00067(13)
I3 0.0158(2) 0.0209(2) 0.0108(2) -0.00059(13) 0.00560(16) -0.00069(13)
I4 0.0143(2) 0.0240(2) 0.0125(2) -0.00026(13) 0.00780(17) -0.00024(13)
Cu1 0.0170(5) 0.0248(5) 0.0131(4) 0.0003(3) 0.0090(4) -0.0004(3)
Cu2 0.0163(5) 0.0199(5) 0.0153(4) 0.0001(3) 0.0074(4) 0.0012(3)
Cu3 0.0175(5) 0.0193(5) 0.0165(4) 0.0005(3) 0.0089(4) -0.0003(3)
Cu4 0.0161(5) 0.0246(5) 0.0121(4) -0.0005(3) 0.0070(4) 0.0006(3)
N1 0.021(3) 0.025(3) 0.017(2) -0.001(2) 0.012(2) -0.001(2)
N2 0.016(3) 0.019(3) 0.016(2) -0.0024(19) 0.007(2) -0.0008(19)
N3 0.017(3) 0.021(3) 0.021(3) 0.000(2) 0.011(2) 0.001(2)
N4 0.016(3) 0.025(3) 0.013(2) 0.001(2) 0.006(2) 0.000(2)
C1 0.023(4) 0.034(4) 0.016(3) -0.006(3) 0.012(3) -0.009(3)
C2 0.024(4) 0.028(3) 0.016(3) -0.004(2) 0.014(3) -0.003(3)
C3 0.033(4) 0.028(4) 0.022(3) 0.007(3) 0.017(3) -0.001(3)
C4 0.018(3) 0.021(3) 0.015(3) 0.001(2) 0.003(3) 0.005(2)
C5 0.024(4) 0.022(3) 0.018(3) 0.002(2) 0.014(3) 0.006(2)
C6 0.017(4) 0.024(3) 0.033(4) 0.000(3) 0.009(3) -0.004(2)
C7 0.017(3) 0.018(3) 0.028(3) 0.000(3) 0.016(3) 0.001(2)
C8 0.022(4) 0.023(3) 0.026(3) -0.007(3) 0.015(3) -0.002(2)
C9 0.035(4) 0.022(3) 0.026(3) 0.006(3) 0.014(3) -0.001(3)
C10 0.019(3) 0.024(3) 0.011(3) -0.002(2) 0.005(2) -0.001(2)
C11 0.018(3) 0.028(3) 0.011(3) -0.003(2) 0.004(2) 0.003(2)
C12 0.020(4) 0.034(4) 0.015(3) 0.001(3) 0.007(3) -0.004(3)

loop_
_atom_type_symbol
_atom_type_description
_atom_type_scat_dispersion_real
_atom_type_scat_dispersion_imag
_atom_type_scat_source
C C 0.0181 0.0091 'International Tables Vol C Tables 4.2.6.8 and 6.1.1.4'
H H 0.0000 0.0000 'International Tables Vol C Tables 4.2.6.8 and 6.1.1.4'
N N 0.0311 0.0180 'International Tables Vol C Tables 4.2.6.8 and 6.1.1.4'
Cu Cu -1.9646 0.5888 'International Tables Vol C Tables 4.2.6.8 and 6.1.1.4'
I I -0.3257 6.8362 'International Tables Vol C Tables 4.2.6.8 and 6.1.1.4'

loop_
_geom_angle_atom_site_label_1
_geom_angle_atom_site_label_2
_geom_angle_atom_site_label_3
_geom_angle
_geom_angle_site_symmetry_1
_geom_angle_site_symmetry_3
Cu3 I1 Cu4 63.17(3) . .
Cu3 I1 Cu1 65.95(3) . .
Cu4 I1 Cu1 59.32(3) . .
Cu2 I2 Cu1 62.84(3) . .
Cu2 I2 Cu4 67.31(3) . .
Cu1 I2 Cu4 59.38(3) . .
Cu1 I3 Cu2 63.45(3) . .
Cu1 I3 Cu3 66.20(3) . .
Cu2 I3 Cu3 59.42(3) . .
Cu4 I4 Cu2 67.17(3) . .
Cu4 I4 Cu3 62.48(3) . .
Cu2 I4 Cu3 58.93(3) . .
N1 Cu1 I3 103.85(14) . .
N1 Cu1 Cu4 143.36(14) . .
I3 Cu1 Cu4 111.91(4) . .
N1 Cu1 I2 99.56(14) . .
I3 Cu1 I2 111.61(3) . .
Cu4 Cu1 I2 60.33(3) . .
N1 Cu1 I1 120.54(15) . .
I3 Cu1 I1 102.10(3) . .
Cu4 Cu1 I1 59.83(3) . .
I2 Cu1 I1 118.54(3) . .
N1 Cu1 Cu2 132.41(15) . .
I3 Cu1 Cu2 58.36(3) . .
Cu4 Cu1 Cu2 65.99(3) . .
I2 Cu1 Cu2 58.49(3) . .
I1 Cu1 Cu2 106.76(4) . .
N1 Cu1 Cu3 155.13(14) . .
I3 Cu1 Cu3 57.44(3) . .
Cu4 Cu1 Cu3 59.91(3) . .
I2 Cu1 Cu3 102.71(3) . .
I1 Cu1 Cu3 56.38(3) . .
Cu2 Cu1 Cu3 55.24(3) . .
N2 Cu2 Cu3 125.89(14) . .
N2 Cu2 I3 99.47(13) . .
Cu3 Cu2 I3 60.81(3) . .
N2 Cu2 I2 123.51(14) . .
Cu3 Cu2 I2 110.46(4) . .
I3 Cu2 I2 111.63(3) . .
N2 Cu2 I4 103.03(14) . .
Cu3 Cu2 I4 60.80(3) . .
I3 Cu2 I4 119.92(3) . .
I2 Cu2 I4 100.48(3) . .
N2 Cu2 Cu1 149.27(14) . .
Cu3 Cu2 Cu1 64.74(3) . .
I3 Cu2 Cu1 58.19(3) . .
I2 Cu2 Cu1 58.67(3) . .
I4 Cu2 Cu1 106.54(3) . .
N2 Cu2 Cu4 155.45(14) . .
Cu3 Cu2 Cu4 59.26(3) . .
I3 Cu2 Cu4 102.72(3) . .
I2 Cu2 Cu4 56.45(2) . .
I4 Cu2 Cu4 56.38(2) . .
Cu1 Cu2 Cu4 54.80(3) . .
N3 Cu3 Cu2 142.79(15) . .
N3 Cu3 I1 104.19(14) . .
Cu2 Cu3 I1 112.27(4) . .
N3 Cu3 I3 119.87(14) . .
Cu2 Cu3 I3 59.77(3) . .
I1 Cu3 I3 102.27(3) . .
N3 Cu3 I4 99.72(14) . .
Cu2 Cu3 I4 60.27(3) . .
I1 Cu3 I4 111.84(3) . .
I3 Cu3 I4 118.40(3) . .
N3 Cu3 Cu4 133.02(14) . .
Cu2 Cu3 Cu4 66.11(3) . .
I1 Cu3 Cu4 58.62(3) . .
I3 Cu3 Cu4 106.87(4) . .
I4 Cu3 Cu4 58.47(3) . .
N3 Cu3 Cu1 155.25(15) . .
Cu2 Cu3 Cu1 60.02(3) . .
I1 Cu3 Cu1 57.67(3) . .
I3 Cu3 Cu1 56.36(2) . .
I4 Cu3 Cu1 102.81(3) . .
Cu4 Cu3 Cu1 55.43(3) . .
N4 Cu4 Cu1 124.62(15) . .
N4 Cu4 I1 100.24(14) . .
Cu1 Cu4 I1 60.85(3) . .
N4 Cu4 I2 101.34(14) . .
Cu1 Cu4 I2 60.29(3) . .
I1 Cu4 I2 119.48(3) . .
N4 Cu4 I4 124.41(15) . .
Cu1 Cu4 I4 110.63(4) . .
I1 Cu4 I4 111.99(3) . .
I2 Cu4 I4 100.36(3) . .
N4 Cu4 Cu3 151.16(14) . .
Cu1 Cu4 Cu3 64.66(3) . .
I1 Cu4 Cu3 58.21(3) . .
I2 Cu4 Cu3 106.07(3) . .
I4 Cu4 Cu3 59.04(3) . .
N4 Cu4 Cu2 153.98(14) . .
Cu1 Cu4 Cu2 59.21(3) . .
I1 Cu4 Cu2 102.65(3) . .
I2 Cu4 Cu2 56.24(2) . .
I4 Cu4 Cu2 56.45(3) . .
Cu3 Cu4 Cu2 54.64(3) . .
C3 N1 C1 108.1(5) . .
C3 N1 C2 107.8(5) . 7
C1 N1 C2 107.9(5) . 7
C3 N1 Cu1 107.4(4) . .
C1 N1 Cu1 113.2(4) . .
C2 N1 Cu1 112.2(4) 7 .
C5 N2 C6 108.3(5) . .
C5 N2 C4 108.5(5) . .
C6 N2 C4 108.1(5) . .
C5 N2 Cu2 112.1(4) . .
C6 N2 Cu2 108.2(4) . .
C4 N2 Cu2 111.6(4) . .
C9 N3 C8 108.2(5) . .
C9 N3 C7 108.3(5) . .
C8 N3 C7 108.5(5) . .
C9 N3 Cu3 106.7(4) . .
C8 N3 Cu3 111.7(4) . .
C7 N3 Cu3 113.2(4) . .
C10 N4 C12 108.6(5) . .
C10 N4 C11 107.4(5) . .
C12 N4 C11 107.1(5) . .
C10 N4 Cu4 113.3(4) . .
C12 N4 Cu4 108.2(4) . .
C11 N4 Cu4 112.1(4) . .
N1 C1 C2 112.7(5) . .
N1 C1 H1A 109.1 . .
C2 C1 H1A 109.1 . .
N1 C1 H1B 109.1 . .
C2 C1 H1B 109.1 . .
H1A C1 H1B 107.8 . .
N1 C2 C1 110.7(5) 7 .
N1 C2 H2A 109.5 7 .
C1 C2 H2A 109.5 . .
N1 C2 H2B 109.5 7 .
C1 C2 H2B 109.5 . .
H2A C2 H2B 108.1 . .
N1 C3 H3A 109.5 . .
N1 C3 H3B 109.5 . .
H3A C3 H3B 109.5 . .
N1 C3 H3C 109.5 . .
H3A C3 H3C 109.5 . .
H3B C3 H3C 109.5 . .
N2 C4 C5 111.3(5) . 5_565
N2 C4 H4A 109.4 . .
C5 C4 H4A 109.4 5_565 .
N2 C4 H4B 109.4 . .
C5 C4 H4B 109.4 5_565 .
H4A C4 H4B 108.0 . .
N2 C5 C4 111.9(5) . 5_565
N2 C5 H5A 109.2 . .
C4 C5 H5A 109.2 5_565 .
N2 C5 H5B 109.2 . .
C4 C5 H5B 109.2 5_565 .
H5A C5 H5B 107.9 . .
N2 C6 H6A 109.5 . .
N2 C6 H6B 109.5 . .
H6A C6 H6B 109.5 . .
N2 C6 H6C 109.5 . .
H6A C6 H6C 109.5 . .
H6B C6 H6C 109.5 . .
N3 C7 C8 113.0(5) . 5
N3 C7 H7A 109.0 . .
C8 C7 H7A 109.0 5 .
N3 C7 H7B 109.0 . .
C8 C7 H7B 109.0 5 .
H7A C7 H7B 107.8 . .
N3 C8 C7 111.2(5) . 5
N3 C8 H8A 109.4 . .
C7 C8 H8A 109.4 5 .
N3 C8 H8B 109.4 . .
C7 C8 H8B 109.4 5 .
H8A C8 H8B 108.0 . .
N3 C9 H9A 109.5 . .
N3 C9 H9B 109.5 . .
H9A C9 H9B 109.5 . .
N3 C9 H9C 109.5 . .
H9A C9 H9C 109.5 . .
H9B C9 H9C 109.5 . .
N4 C10 C11 110.7(5) . 7_556
N4 C10 H10A 109.5 . .
C11 C10 H10A 109.5 7_556 .
N4 C10 H10B 109.5 . .
C11 C10 H10B 109.5 7_556 .
H10A C10 H10B 108.1 . .
N4 C11 C10 111.4(5) . 7_556
N4 C11 H11A 109.4 . .
C10 C11 H11A 109.4 7_556 .
N4 C11 H11B 109.4 . .
C10 C11 H11B 109.4 7_556 .
H11A C11 H11B 108.0 . .
N4 C12 H12A 109.5 . .
N4 C12 H12B 109.5 . .
H12A C12 H12B 109.5 . .
N4 C12 H12C 109.5 . .
H12A C12 H12C 109.5 . .
H12B C12 H12C 109.5 . .

loop_
_geom_bond_atom_site_label_1
_geom_bond_atom_site_label_2
_geom_bond_distance
_geom_bond_site_symmetry_2
I1 Cu3 2.6788(10) .
I1 Cu4 2.6907(9) .
I1 Cu1 2.7181(9) .
I2 Cu2 2.6959(9) .
I2 Cu1 2.7013(10) .
I2 Cu4 2.7024(9) .
I3 Cu1 2.6732(9) .
I3 Cu2 2.6779(9) .
I3 Cu3 2.7059(9) .
I4 Cu4 2.7032(10) .
I4 Cu2 2.7053(9) .
I4 Cu3 2.7195(9) .
Cu1 N1 2.142(5) .
Cu1 Cu4 2.6765(13) .
Cu1 Cu2 2.8137(13) .
Cu1 Cu3 2.9377(13) .
Cu2 N2 2.148(5) .
Cu2 Cu3 2.6686(12) .
Cu2 Cu4 2.9919(12) .
Cu3 N3 2.146(5) .
Cu3 Cu4 2.8124(12) .
Cu4 N4 2.141(5) .
N1 C3 1.495(8) .
N1 C1 1.499(8) .
N1 C2 1.505(8) 7
N2 C5 1.491(7) .
N2 C6 1.492(8) .
N2 C4 1.495(8) .
N3 C9 1.487(8) .
N3 C8 1.494(8) .
N3 C7 1.494(8) .
N4 C10 1.493(8) .
N4 C12 1.494(8) .
N4 C11 1.498(8) .
C1 C2 1.512(9) .
C1 H1A 0.9900 .
C1 H1B 0.9900 .
C2 N1 1.505(8) 7
C2 H2A 0.9900 .
C2 H2B 0.9900 .
C3 H3A 0.9800 .
C3 H3B 0.9800 .
C3 H3C 0.9800 .
C4 C5 1.513(9) 5_565
C4 H4A 0.9900 .
C4 H4B 0.9900 .
C5 C4 1.513(9) 5_565
C5 H5A 0.9900 .
C5 H5B 0.9900 .
C6 H6A 0.9800 .
C6 H6B 0.9800 .
C6 H6C 0.9800 .
C7 C8 1.525(9) 5
C7 H7A 0.9900 .
C7 H7B 0.9900 .
C8 C7 1.524(9) 5
C8 H8A 0.9900 .
C8 H8B 0.9900 .
C9 H9A 0.9800 .
C9 H9B 0.9800 .
C9 H9C 0.9800 .
C10 C11 1.513(9) 7_556
C10 H10A 0.9900 .
C10 H10B 0.9900 .
C11 C10 1.513(9) 7_556
C11 H11A 0.9900 .
C11 H11B 0.9900 .
C12 H12A 0.9800 .
C12 H12B 0.9800 .
C12 H12C 0.9800 .

loop_
_geom_torsion_atom_site_label_1
_geom_torsion_atom_site_label_2
_geom_torsion_atom_site_label_3
_geom_torsion_atom_site_label_4
_geom_torsion
_geom_torsion_site_symmetry_1
_geom_torsion_site_symmetry_4
Cu2 I3 Cu1 N1 -131.60(15) . .
Cu3 I3 Cu1 N1 162.04(15) . .
Cu2 I3 Cu1 Cu4 40.26(4) . .
Cu3 I3 Cu1 Cu4 -26.09(4) . .
Cu2 I3 Cu1 I2 -25.25(3) . .
Cu3 I3 Cu1 I2 -91.60(4) . .
Cu2 I3 Cu1 I1 102.37(4) . .
Cu3 I3 Cu1 I1 36.02(3) . .
Cu3 I3 Cu1 Cu2 -66.35(3) . .
Cu2 I3 Cu1 Cu3 66.35(3) . .
Cu2 I2 Cu1 N1 134.34(15) . .
Cu4 I2 Cu1 N1 -147.20(15) . .
Cu2 I2 Cu1 I3 25.21(3) . .
Cu4 I2 Cu1 I3 103.67(4) . .
Cu2 I2 Cu1 Cu4 -78.46(3) . .
Cu2 I2 Cu1 I1 -92.96(4) . .
Cu4 I2 Cu1 I1 -14.50(3) . .
Cu4 I2 Cu1 Cu2 78.46(3) . .
Cu2 I2 Cu1 Cu3 -34.52(3) . .
Cu4 I2 Cu1 Cu3 43.94(3) . .
Cu3 I1 Cu1 N1 -150.77(17) . .
Cu4 I1 Cu1 N1 137.28(17) . .
Cu3 I1 Cu1 I3 -36.53(3) . .
Cu4 I1 Cu1 I3 -108.47(4) . .
Cu3 I1 Cu1 Cu4 71.95(3) . .
Cu3 I1 Cu1 I2 86.52(4) . .
Cu4 I1 Cu1 I2 14.57(3) . .
Cu3 I1 Cu1 Cu2 23.76(3) . .
Cu4 I1 Cu1 Cu2 -48.19(3) . .
Cu4 I1 Cu1 Cu3 -71.95(3) . .
Cu1 I3 Cu2 N2 157.23(14) . .
Cu3 I3 Cu2 N2 -125.99(14) . .
Cu1 I3 Cu2 Cu3 -76.78(3) . .
Cu1 I3 Cu2 I2 25.30(3) . .
Cu3 I3 Cu2 I2 102.08(4) . .
Cu1 I3 Cu2 I4 -91.69(4) . .
Cu3 I3 Cu2 I4 -14.91(3) . .
Cu3 I3 Cu2 Cu1 76.78(3) . .
Cu1 I3 Cu2 Cu4 -33.36(3) . .
Cu3 I3 Cu2 Cu4 43.42(3) . .
Cu1 I2 Cu2 N2 -143.51(17) . .
Cu4 I2 Cu2 N2 150.45(17) . .
Cu1 I2 Cu2 Cu3 40.50(4) . .
Cu4 I2 Cu2 Cu3 -25.54(3) . .
Cu1 I2 Cu2 I3 -25.17(3) . .
Cu4 I2 Cu2 I3 -91.21(4) . .
Cu1 I2 Cu2 I4 103.08(3) . .
Cu4 I2 Cu2 I4 37.03(3) . .
Cu4 I2 Cu2 Cu1 -66.05(3) . .
Cu1 I2 Cu2 Cu4 66.05(3) . .
Cu4 I4 Cu2 N2 -165.31(14) . .
Cu3 I4 Cu2 N2 124.06(14) . .
Cu4 I4 Cu2 Cu3 70.63(3) . .
Cu4 I4 Cu2 I3 85.54(4) . .
Cu3 I4 Cu2 I3 14.91(3) . .
Cu4 I4 Cu2 I2 -37.07(3) . .
Cu3 I4 Cu2 I2 -107.70(4) . .
Cu4 I4 Cu2 Cu1 23.15(3) . .
Cu3 I4 Cu2 Cu1 -47.48(3) . .
Cu3 I4 Cu2 Cu4 -70.63(3) . .
N1 Cu1 Cu2 N2 31.2(3) . .
I3 Cu1 Cu2 N2 -48.3(3) . .
Cu4 Cu1 Cu2 N2 172.7(3) . .
I2 Cu1 Cu2 N2 103.9(3) . .
I1 Cu1 Cu2 N2 -142.5(3) . .
Cu3 Cu1 Cu2 N2 -118.4(3) . .
N1 Cu1 Cu2 Cu3 149.52(19) . .
I3 Cu1 Cu2 Cu3 70.01(3) . .
Cu4 Cu1 Cu2 Cu3 -68.97(3) . .
I2 Cu1 Cu2 Cu3 -137.71(3) . .
I1 Cu1 Cu2 Cu3 -24.10(3) . .
N1 Cu1 Cu2 I3 79.51(19) . .
Cu4 Cu1 Cu2 I3 -138.97(4) . .
I2 Cu1 Cu2 I3 152.28(3) . .
I1 Cu1 Cu2 I3 -94.10(3) . .
Cu3 Cu1 Cu2 I3 -70.01(3) . .
N1 Cu1 Cu2 I2 -72.77(19) . .
I3 Cu1 Cu2 I2 -152.28(3) . .
Cu4 Cu1 Cu2 I2 68.75(3) . .
I1 Cu1 Cu2 I2 113.61(3) . .
Cu3 Cu1 Cu2 I2 137.71(3) . .
N1 Cu1 Cu2 I4 -165.14(19) . .
I3 Cu1 Cu2 I4 115.35(3) . .
Cu4 Cu1 Cu2 I4 -23.62(3) . .
I2 Cu1 Cu2 I4 -92.37(3) . .
I1 Cu1 Cu2 I4 21.25(4) . .
Cu3 Cu1 Cu2 I4 45.35(3) . .
N1 Cu1 Cu2 Cu4 -141.52(19) . .
I3 Cu1 Cu2 Cu4 138.97(4) . .
I2 Cu1 Cu2 Cu4 -68.75(3) . .
I1 Cu1 Cu2 Cu4 44.87(3) . .
Cu3 Cu1 Cu2 Cu4 68.97(3) . .
N2 Cu2 Cu3 N3 -20.6(3) . .
I3 Cu2 Cu3 N3 -100.7(2) . .
I2 Cu2 Cu3 N3 155.3(2) . .
I4 Cu2 Cu3 N3 64.5(2) . .
Cu1 Cu2 Cu3 N3 -166.9(2) . .
Cu4 Cu2 Cu3 N3 130.6(2) . .
N2 Cu2 Cu3 I1 171.67(17) . .
I3 Cu2 Cu3 I1 91.56(3) . .
I2 Cu2 Cu3 I1 -12.46(5) . .
I4 Cu2 Cu3 I1 -103.24(3) . .
Cu1 Cu2 Cu3 I1 25.38(3) . .
Cu4 Cu2 Cu3 I1 -37.17(3) . .
N2 Cu2 Cu3 I3 80.11(17) . .
I2 Cu2 Cu3 I3 -104.01(4) . .
I4 Cu2 Cu3 I3 165.20(3) . .
Cu1 Cu2 Cu3 I3 -66.17(3) . .
Cu4 Cu2 Cu3 I3 -128.73(4) . .
N2 Cu2 Cu3 I4 -85.08(17) . .
I3 Cu2 Cu3 I4 -165.20(3) . .
I2 Cu2 Cu3 I4 90.79(3) . .
Cu1 Cu2 Cu3 I4 128.63(3) . .
Cu4 Cu2 Cu3 I4 66.07(3) . .
N2 Cu2 Cu3 Cu4 -151.16(17) . .
I3 Cu2 Cu3 Cu4 128.73(4) . .
I2 Cu2 Cu3 Cu4 24.72(3) . .
I4 Cu2 Cu3 Cu4 -66.07(3) . .
Cu1 Cu2 Cu3 Cu4 62.56(3) . .
N2 Cu2 Cu3 Cu1 146.29(17) . .
I3 Cu2 Cu3 Cu1 66.17(3) . .
I2 Cu2 Cu3 Cu1 -37.84(3) . .
I4 Cu2 Cu3 Cu1 -128.63(3) . .
Cu4 Cu2 Cu3 Cu1 -62.56(3) . .
Cu4 I1 Cu3 N3 -132.07(15) . .
Cu1 I1 Cu3 N3 161.54(15) . .
Cu4 I1 Cu3 Cu2 40.32(4) . .
Cu1 I1 Cu3 Cu2 -26.07(3) . .
Cu4 I1 Cu3 I3 102.43(3) . .
Cu1 I1 Cu3 I3 36.04(3) . .
Cu4 I1 Cu3 I4 -25.27(3) . .
Cu1 I1 Cu3 I4 -91.66(4) . .
Cu1 I1 Cu3 Cu4 -66.39(3) . .
Cu4 I1 Cu3 Cu1 66.39(3) . .
Cu1 I3 Cu3 N3 -151.13(17) . .
Cu2 I3 Cu3 N3 136.74(17) . .
Cu1 I3 Cu3 Cu2 72.13(3) . .
Cu1 I3 Cu3 I1 -36.66(3) . .
Cu2 I3 Cu3 I1 -108.79(4) . .
Cu1 I3 Cu3 I4 86.74(4) . .
Cu2 I3 Cu3 I4 14.61(3) . .
Cu1 I3 Cu3 Cu4 23.94(3) . .
Cu2 I3 Cu3 Cu4 -48.19(4) . .
Cu2 I3 Cu3 Cu1 -72.13(3) . .
Cu4 I4 Cu3 N3 134.98(14) . .
Cu2 I4 Cu3 N3 -146.37(15) . .
Cu4 I4 Cu3 Cu2 -78.65(3) . .
Cu4 I4 Cu3 I1 25.31(3) . .
Cu2 I4 Cu3 I1 103.96(4) . .
Cu4 I4 Cu3 I3 -93.18(4) . .
Cu2 I4 Cu3 I3 -14.53(3) . .
Cu2 I4 Cu3 Cu4 78.65(3) . .
Cu4 I4 Cu3 Cu1 -34.70(3) . .
Cu2 I4 Cu3 Cu1 43.95(3) . .
N1 Cu1 Cu3 N3 43.8(5) . .
I3 Cu1 Cu3 N3 89.2(3) . .
Cu4 Cu1 Cu3 N3 -119.0(3) . .
I2 Cu1 Cu3 N3 -163.1(3) . .
I1 Cu1 Cu3 N3 -47.2(3) . .
Cu2 Cu1 Cu3 N3 160.8(3) . .
N1 Cu1 Cu3 Cu2 -117.0(4) . .
I3 Cu1 Cu3 Cu2 -71.67(3) . .
Cu4 Cu1 Cu3 Cu2 80.19(4) . .
I2 Cu1 Cu3 Cu2 36.02(3) . .
I1 Cu1 Cu3 Cu2 152.00(4) . .
N1 Cu1 Cu3 I1 91.0(4) . .
I3 Cu1 Cu3 I1 136.33(3) . .
Cu4 Cu1 Cu3 I1 -71.81(3) . .
I2 Cu1 Cu3 I1 -115.98(3) . .
Cu2 Cu1 Cu3 I1 -152.00(4) . .
N1 Cu1 Cu3 I3 -45.4(4) . .
Cu4 Cu1 Cu3 I3 151.87(4) . .
I2 Cu1 Cu3 I3 107.69(3) . .
I1 Cu1 Cu3 I3 -136.33(3) . .
Cu2 Cu1 Cu3 I3 71.67(3) . .
N1 Cu1 Cu3 I4 -161.1(4) . .
I3 Cu1 Cu3 I4 -115.76(3) . .
Cu4 Cu1 Cu3 I4 36.11(3) . .
I2 Cu1 Cu3 I4 -8.06(4) . .
I1 Cu1 Cu3 I4 107.92(3) . .
Cu2 Cu1 Cu3 I4 -44.08(3) . .
N1 Cu1 Cu3 Cu4 162.8(4) . .
I3 Cu1 Cu3 Cu4 -151.87(4) . .
I2 Cu1 Cu3 Cu4 -44.17(3) . .
I1 Cu1 Cu3 Cu4 71.81(3) . .
Cu2 Cu1 Cu3 Cu4 -80.19(4) . .
N1 Cu1 Cu4 N4 -19.6(3) . .
I3 Cu1 Cu4 N4 173.67(17) . .
I2 Cu1 Cu4 N4 -83.17(17) . .
I1 Cu1 Cu4 N4 82.09(17) . .
Cu2 Cu1 Cu4 N4 -149.29(18) . .
Cu3 Cu1 Cu4 N4 148.31(18) . .
N1 Cu1 Cu4 I1 -101.7(3) . .
I3 Cu1 Cu4 I1 91.58(4) . .
I2 Cu1 Cu4 I1 -165.26(3) . .
Cu2 Cu1 Cu4 I1 128.62(3) . .
Cu3 Cu1 Cu4 I1 66.21(3) . .
N1 Cu1 Cu4 I2 63.5(2) . .
I3 Cu1 Cu4 I2 -103.16(4) . .
I1 Cu1 Cu4 I2 165.26(3) . .
Cu2 Cu1 Cu4 I2 -66.12(3) . .
Cu3 Cu1 Cu4 I2 -128.53(4) . .
N1 Cu1 Cu4 I4 153.9(2) . .
I3 Cu1 Cu4 I4 -12.79(5) . .
I2 Cu1 Cu4 I4 90.37(3) . .
I1 Cu1 Cu4 I4 -104.37(4) . .
Cu2 Cu1 Cu4 I4 24.25(3) . .
Cu3 Cu1 Cu4 I4 -38.15(3) . .
N1 Cu1 Cu4 Cu3 -167.9(3) . .
I3 Cu1 Cu4 Cu3 25.36(3) . .
I2 Cu1 Cu4 Cu3 128.53(4) . .
I1 Cu1 Cu4 Cu3 -66.21(3) . .
Cu2 Cu1 Cu4 Cu3 62.40(3) . .
N1 Cu1 Cu4 Cu2 129.7(3) . .
I3 Cu1 Cu4 Cu2 -37.04(3) . .
I2 Cu1 Cu4 Cu2 66.12(3) . .
I1 Cu1 Cu4 Cu2 -128.62(3) . .
Cu3 Cu1 Cu4 Cu2 -62.40(3) . .
Cu3 I1 Cu4 N4 159.28(15) . .
Cu1 I1 Cu4 N4 -124.07(15) . .
Cu3 I1 Cu4 Cu1 -76.65(3) . .
Cu3 I1 Cu4 I2 -91.36(4) . .
Cu1 I1 Cu4 I2 -14.71(3) . .
Cu3 I1 Cu4 I4 25.46(3) . .
Cu1 I1 Cu4 I4 102.11(4) . .
Cu1 I1 Cu4 Cu3 76.65(3) . .
Cu3 I1 Cu4 Cu2 -33.19(3) . .
Cu1 I1 Cu4 Cu2 43.46(3) . .
Cu2 I2 Cu4 N4 -165.56(15) . .
Cu1 I2 Cu4 N4 123.55(15) . .
Cu2 I2 Cu4 Cu1 70.89(3) . .
Cu2 I2 Cu4 I1 85.67(4) . .
Cu1 I2 Cu4 I1 14.79(3) . .
Cu2 I2 Cu4 I4 -37.05(3) . .
Cu1 I2 Cu4 I4 -107.94(4) . .
Cu2 I2 Cu4 Cu3 23.51(3) . .
Cu1 I2 Cu4 Cu3 -47.38(4) . .
Cu1 I2 Cu4 Cu2 -70.89(3) . .
Cu2 I4 Cu4 N4 148.51(17) . .
Cu3 I4 Cu4 N4 -145.82(18) . .
Cu2 I4 Cu4 Cu1 -25.05(4) . .
Cu3 I4 Cu4 Cu1 40.62(4) . .
Cu2 I4 Cu4 I1 -90.89(4) . .
Cu3 I4 Cu4 I1 -25.22(3) . .
Cu2 I4 Cu4 I2 36.95(3) . .
Cu3 I4 Cu4 I2 102.62(3) . .
Cu2 I4 Cu4 Cu3 -65.67(3) . .
Cu3 I4 Cu4 Cu2 65.67(3) . .
N3 Cu3 Cu4 N4 33.6(4) . .
Cu2 Cu3 Cu4 N4 174.7(3) . .
I1 Cu3 Cu4 N4 -46.2(3) . .
I3 Cu3 Cu4 N4 -140.5(3) . .
I4 Cu3 Cu4 N4 106.1(3) . .
Cu1 Cu3 Cu4 N4 -116.3(3) . .
N3 Cu3 Cu4 Cu1 149.9(2) . .
Cu2 Cu3 Cu4 Cu1 -69.00(3) . .
I1 Cu3 Cu4 Cu1 70.09(3) . .
I3 Cu3 Cu4 Cu1 -24.22(3) . .
I4 Cu3 Cu4 Cu1 -137.61(4) . .
N3 Cu3 Cu4 I1 79.8(2) . .
Cu2 Cu3 Cu4 I1 -139.09(4) . .
I3 Cu3 Cu4 I1 -94.31(3) . .
I4 Cu3 Cu4 I1 152.30(3) . .
Cu1 Cu3 Cu4 I1 -70.09(3) . .
N3 Cu3 Cu4 I2 -165.07(19) . .
Cu2 Cu3 Cu4 I2 -24.00(3) . .
I1 Cu3 Cu4 I2 115.09(4) . .
I3 Cu3 Cu4 I2 20.78(5) . .
I4 Cu3 Cu4 I2 -92.61(3) . .
Cu1 Cu3 Cu4 I2 45.00(3) . .
N3 Cu3 Cu4 I4 -72.5(2) . .
Cu2 Cu3 Cu4 I4 68.62(3) . .
I1 Cu3 Cu4 I4 -152.30(3) . .
I3 Cu3 Cu4 I4 113.39(3) . .
Cu1 Cu3 Cu4 I4 137.61(4) . .
N3 Cu3 Cu4 Cu2 -141.1(2) . .
I1 Cu3 Cu4 Cu2 139.09(4) . .
I3 Cu3 Cu4 Cu2 44.77(3) . .
I4 Cu3 Cu4 Cu2 -68.62(3) . .
Cu1 Cu3 Cu4 Cu2 69.00(3) . .
N2 Cu2 Cu4 N4 -64.3(5) . .
Cu3 Cu2 Cu4 N4 -174.2(3) . .
I3 Cu2 Cu4 N4 141.6(3) . .
I2 Cu2 Cu4 N4 33.9(3) . .
I4 Cu2 Cu4 N4 -100.8(3) . .
Cu1 Cu2 Cu4 N4 106.7(3) . .
N2 Cu2 Cu4 Cu1 -171.0(3) . .
Cu3 Cu2 Cu4 Cu1 79.16(4) . .
I3 Cu2 Cu4 Cu1 34.88(3) . .
I2 Cu2 Cu4 Cu1 -72.80(3) . .
I4 Cu2 Cu4 Cu1 152.53(4) . .
N2 Cu2 Cu4 I1 144.6(3) . .
Cu3 Cu2 Cu4 I1 34.79(3) . .
I3 Cu2 Cu4 I1 -9.49(4) . .
I2 Cu2 Cu4 I1 -117.18(3) . .
I4 Cu2 Cu4 I1 108.16(3) . .
Cu1 Cu2 Cu4 I1 -44.38(3) . .
N2 Cu2 Cu4 I2 -98.2(3) . .
Cu3 Cu2 Cu4 I2 151.96(4) . .
I3 Cu2 Cu4 I2 107.68(3) . .
I4 Cu2 Cu4 I2 -134.67(3) . .
Cu1 Cu2 Cu4 I2 72.80(3) . .
N2 Cu2 Cu4 I4 36.5(3) . .
Cu3 Cu2 Cu4 I4 -73.37(3) . .
I3 Cu2 Cu4 I4 -117.65(3) . .
I2 Cu2 Cu4 I4 134.67(3) . .
Cu1 Cu2 Cu4 I4 -152.53(4) . .
N2 Cu2 Cu4 Cu3 109.9(3) . .
I3 Cu2 Cu4 Cu3 -44.28(3) . .
I2 Cu2 Cu4 Cu3 -151.96(4) . .
I4 Cu2 Cu4 Cu3 73.37(3) . .
Cu1 Cu2 Cu4 Cu3 -79.16(4) . .
I3 Cu1 N1 C3 57.2(4) . .
Cu4 Cu1 N1 C3 -110.1(4) . .
I2 Cu1 N1 C3 -58.0(4) . .
I1 Cu1 N1 C3 170.5(3) . .
Cu2 Cu1 N1 C3 -2.4(5) . .
Cu3 Cu1 N1 C3 95.3(5) . .
I3 Cu1 N1 C1 -62.0(4) . .
Cu4 Cu1 N1 C1 130.7(4) . .
I2 Cu1 N1 C1 -177.3(4) . .
I1 Cu1 N1 C1 51.3(4) . .
Cu2 Cu1 N1 C1 -121.6(4) . .
Cu3 Cu1 N1 C1 -23.9(7) . .
I3 Cu1 N1 C2 175.5(4) . 7
Cu4 Cu1 N1 C2 8.2(6) . 7
I2 Cu1 N1 C2 60.3(4) . 7
I1 Cu1 N1 C2 -71.2(4) . 7
Cu2 Cu1 N1 C2 115.9(4) . 7
Cu3 Cu1 N1 C2 -146.4(3) . 7
Cu3 Cu2 N2 C5 121.8(4) . .
I3 Cu2 N2 C5 -177.5(4) . .
I2 Cu2 N2 C5 -53.5(4) . .
I4 Cu2 N2 C5 58.6(4) . .
Cu1 Cu2 N2 C5 -137.4(3) . .
Cu4 Cu2 N2 C5 28.1(6) . .
Cu3 Cu2 N2 C6 2.5(5) . .
I3 Cu2 N2 C6 63.2(4) . .
I2 Cu2 N2 C6 -172.8(3) . .
I4 Cu2 N2 C6 -60.7(4) . .
Cu1 Cu2 N2 C6 103.3(4) . .
Cu4 Cu2 N2 C6 -91.2(5) . .
Cu3 Cu2 N2 C4 -116.3(4) . .
I3 Cu2 N2 C4 -55.6(4) . .
I2 Cu2 N2 C4 68.4(4) . .
I4 Cu2 N2 C4 -179.5(3) . .
Cu1 Cu2 N2 C4 -15.5(5) . .
Cu4 Cu2 N2 C4 150.0(3) . .
Cu2 Cu3 N3 C9 -111.6(4) . .
I1 Cu3 N3 C9 56.7(4) . .
I3 Cu3 N3 C9 170.2(4) . .
I4 Cu3 N3 C9 -58.9(4) . .
Cu4 Cu3 N3 C9 -3.4(5) . .
Cu1 Cu3 N3 C9 96.4(5) . .
Cu2 Cu3 N3 C8 6.5(5) . .
I1 Cu3 N3 C8 174.8(4) . .
I3 Cu3 N3 C8 -71.8(4) . .
I4 Cu3 N3 C8 59.1(4) . .
Cu4 Cu3 N3 C8 114.7(4) . .
Cu1 Cu3 N3 C8 -145.5(3) . .
Cu2 Cu3 N3 C7 129.3(3) . .
I1 Cu3 N3 C7 -62.4(4) . .
I3 Cu3 N3 C7 51.1(4) . .
I4 Cu3 N3 C7 -178.0(4) . .
Cu4 Cu3 N3 C7 -122.4(4) . .
Cu1 Cu3 N3 C7 -22.6(6) . .
Cu1 Cu4 N4 C10 123.7(4) . .
I1 Cu4 N4 C10 -174.8(4) . .
I2 Cu4 N4 C10 62.1(4) . .
I4 Cu4 N4 C10 -49.0(4) . .
Cu3 Cu4 N4 C10 -136.2(3) . .
Cu2 Cu4 N4 C10 33.9(6) . .
Cu1 Cu4 N4 C12 3.2(5) . .
I1 Cu4 N4 C12 64.7(4) . .
I2 Cu4 N4 C12 -58.4(4) . .
I4 Cu4 N4 C12 -169.5(3) . .
Cu3 Cu4 N4 C12 103.3(4) . .
Cu2 Cu4 N4 C12 -86.6(5) . .
Cu1 Cu4 N4 C11 -114.7(4) . .
I1 Cu4 N4 C11 -53.1(4) . .
I2 Cu4 N4 C11 -176.2(4) . .
I4 Cu4 N4 C11 72.7(4) . .
Cu3 Cu4 N4 C11 -14.5(6) . .
Cu2 Cu4 N4 C11 155.6(3) . .
C3 N1 C1 C2 173.9(5) . .
C2 N1 C1 C2 57.5(7) 7 .
Cu1 N1 C1 C2 -67.3(6) . .
N1 C1 C2 N1 -59.0(7) . 7
C5 N2 C4 C5 56.5(7) . 5_565
C6 N2 C4 C5 173.7(5) . 5_565
Cu2 N2 C4 C5 -67.5(5) . 5_565
C6 N2 C5 C4 -173.9(5) . 5_565
C4 N2 C5 C4 -56.8(7) . 5_565
Cu2 N2 C5 C4 66.8(5) . 5_565
C9 N3 C7 C8 173.4(5) . 5
C8 N3 C7 C8 56.2(7) . 5
Cu3 N3 C7 C8 -68.4(6) . 5
C9 N3 C8 C7 -172.5(5) . 5
C7 N3 C8 C7 -55.1(7) . 5
Cu3 N3 C8 C7 70.4(5) . 5
C12 N4 C10 C11 -173.7(5) . 7_556
C11 N4 C10 C11 -58.2(7) . 7_556
Cu4 N4 C10 C11 66.1(5) . 7_556
C10 N4 C11 C10 58.6(7) . 7_556
C12 N4 C11 C10 175.1(5) . 7_556
Cu4 N4 C11 C10 -66.4(5) . 7_556
